data_7038137
loop_
_publ_author_name
'Jin, Xiang-Xiao'
'Yu, Wei-Dong'
'Nie, Yan-Mei'
'Liu, Meng-Shu'
'Yan, Jun'

_publ_section_title
;
 Synthesis and characterization of [(HPO3)6Mo21O60(H2O)4](8-): a new redox
 active heteropoly blue cluster with layered shape containing a phosphite
 template that self-assembles under controlled microwave irradiation.
;
_journal_issue 8
_journal_name_full 'Dalton transactions (Cambridge, England : 2003)'
_journal_page_first 3268
_journal_page_last 3271
_journal_paper_doi 10.1039/c5dt04977f
_journal_volume 45
_journal_year 2016
_chemical_formula_sum 'C12 H46 Mo12 N6 O40 P'
_chemical_formula_weight 2096.80
_chemical_name_systematic
;
 ?
;
_space_group_IT_number 62
_symmetry_cell_setting orthorhombic
_symmetry_space_group_name_Hall '-P 2ac 2n'
_symmetry_space_group_name_H-M 'P n m a'
_atom_sites_solution_hydrogens geom
_atom_sites_solution_primary direct
_atom_sites_solution_secondary difmap
_audit_creation_method SHELXL-97
_audit_update_record
;
2016-01-25 deposited with the CCDC.
2016-01-26 downloaded from the CCDC.
;
_cell_angle_alpha 90.00
_cell_angle_beta 90.00
_cell_angle_gamma 90.00
_cell_formula_units_Z 4
_cell_length_a 22.5266(5)
_cell_length_b 19.5714(4)
_cell_length_c 11.2097(2)
_cell_measurement_reflns_used 9865
_cell_measurement_temperature 296(2)
_cell_measurement_theta_max 26.33
_cell_measurement_theta_min 2.28
_cell_volume 4942.10(17)
_computing_cell_refinement 'Bruker SMART'
_computing_data_collection 'Bruker SMART'
_computing_data_reduction 'Bruker SMART'
_computing_molecular_graphics 'SHELXL-97 (Sheldrick, 2008)'
_computing_publication_material 'SHELXL-97 (Sheldrick, 2008)'
_computing_structure_refinement 'SHELXL-97 (Sheldrick, 2008)'
_computing_structure_solution 'SHELXL-97 (Sheldrick, 2008)'
_diffrn_ambient_temperature 296(2)
_diffrn_detector_area_resol_mean none
_diffrn_measured_fraction_theta_full 1.000
_diffrn_measured_fraction_theta_max 1.000
_diffrn_measurement_device_type 'CCD area detector'
_diffrn_measurement_method 'phi and omega scans'
_diffrn_radiation_monochromator graphite
_diffrn_radiation_source 'fine-focus sealed tube'
_diffrn_radiation_type MoK\a
_diffrn_radiation_wavelength 0.71073
_diffrn_reflns_av_R_equivalents 0.0352
_diffrn_reflns_av_sigmaI/netI 0.0190
_diffrn_reflns_limit_h_max 27
_diffrn_reflns_limit_h_min -24
_diffrn_reflns_limit_k_max 24
_diffrn_reflns_limit_k_min -24
_diffrn_reflns_limit_l_max 13
_diffrn_reflns_limit_l_min -13
_diffrn_reflns_number 68965
_diffrn_reflns_theta_full 25.99
_diffrn_reflns_theta_max 25.99
_diffrn_reflns_theta_min 2.03
_diffrn_standards_interval_count none
_diffrn_standards_interval_time none
_diffrn_standards_number none
_exptl_absorpt_coefficient_mu 3.075
_exptl_absorpt_correction_T_max 1.0
_exptl_absorpt_correction_T_min 0.6
_exptl_absorpt_correction_type multi-scan
_exptl_absorpt_process_details SADABS
_exptl_crystal_colour blue
_exptl_crystal_density_diffrn 2.818
_exptl_crystal_density_meas ?
_exptl_crystal_density_method 'not measured'
_exptl_crystal_description block
_exptl_crystal_F_000 3996
_exptl_crystal_size_max 0.2
_exptl_crystal_size_mid 0.2
_exptl_crystal_size_min 0.2
_refine_diff_density_max 1.566
_refine_diff_density_min -1.297
_refine_diff_density_rms 0.208
_refine_ls_extinction_method none
_refine_ls_goodness_of_fit_ref 1.205
_refine_ls_hydrogen_treatment mixed
_refine_ls_matrix_type full
_refine_ls_number_parameters 335
_refine_ls_number_reflns 4998
_refine_ls_number_restraints 17
_refine_ls_restrained_S_all 1.205
_refine_ls_R_factor_all 0.0725
_refine_ls_R_factor_gt 0.0554
_refine_ls_shift/su_max 0.000
_refine_ls_shift/su_mean 0.000
_refine_ls_structure_factor_coef Fsqd
_refine_ls_weighting_details 'calc w=1/[\s^2^(Fo^2^)+(0.0422P)^2^+84.4998P] where P=(Fo^2^+2Fc^2^)/3'
_refine_ls_weighting_scheme calc
_refine_ls_wR_factor_gt 0.1300
_refine_ls_wR_factor_ref 0.1485
_reflns_number_gt 4093
_reflns_number_total 4998
_reflns_threshold_expression >2\s(I)
_cod_data_source_file c5dt04977f2.cif
_cod_data_source_block compound_2
_cod_depositor_comments
;
The following automatic conversions were performed:

'_symmetry_cell_setting' value 'Orthorhombic' changed to
'orthorhombic' according to
/usr/data/users/saulius/crontab/automatic-downloads/rss-feeds/RSC/lib/dictionaries/cif_core.dic
dictionary named 'cif_core.dic' version 2.4.2 from 2011-04-26.

'_exptl_absorpt_correction_type' value 'Multi-Scan' changed to
'multi-scan' according to
/usr/data/users/saulius/crontab/automatic-downloads/rss-feeds/RSC/lib/dictionaries/cif_core.dic
dictionary named 'cif_core.dic' version 2.4.2 from 2011-04-26.

'_exptl_crystal_density_meas' value 'none' was changed to '?' - the
value is perceived as not measured.

Automatic conversion script
Id: cif_fix_values 4268 2015-11-12 08:31:59Z antanas 

 Adding full bibliography for 7038136--7038137.cif.
;
_cod_original_sg_symbol_H-M 'Pnma '
_cod_database_code 7038137

loop_
_symmetry_equiv_pos_as_xyz
'x, y, z'
'-x+1/2, -y, z+1/2'
'-x, y+1/2, -z'
'x+1/2, -y+1/2, -z+1/2'
'-x, -y, -z'
'x-1/2, y, -z-1/2'
'x, -y-1/2, z'
'-x-1/2, y-1/2, z-1/2'

loop_
_atom_site_label
_atom_site_type_symbol
_atom_site_fract_x
_atom_site_fract_y
_atom_site_fract_z
_atom_site_U_iso_or_equiv
_atom_site_adp_type
_atom_site_occupancy
_atom_site_symmetry_multiplicity
_atom_site_calc_flag
_atom_site_refinement_flags
Mo1 Mo 0.87817(4) 0.07123(5) 0.45967(8) 0.0410(2) Uani 1 1 d .
Mo2 Mo 0.85288(4) 0.15497(5) 0.71505(8) 0.0382(2) Uani 1 1 d .
Mo3 Mo 0.98835(4) 0.15701(4) 0.59222(8) 0.0361(2) Uani 1 1 d .
Mo4 Mo 1.01746(5) 0.2500 0.31054(10) 0.0305(3) Uani 1 2 d S
Mo5 Mo 0.90477(4) 0.16431(4) 0.18104(8) 0.0351(2) Uani 1 1 d .
Mo6 Mo 0.75517(4) 0.16467(6) 0.31389(9) 0.0485(3) Uani 1 1 d .
Mo7 Mo 0.73140(6) 0.2500 0.56949(12) 0.0437(3) Uani 1 2 d S
P1 P 0.87544(13) 0.2500 0.4498(3) 0.0198(6) Uani 1 2 d S
O1 O 1.0144(3) 0.1838(4) 0.4435(6) 0.0393(16) Uani 1 1 d .
O2 O 0.9911(4) 0.2500 0.6452(8) 0.038(2) Uani 1 2 d S
O3 O 0.8596(4) 0.2500 0.7475(9) 0.041(2) Uani 1 2 d S
O4 O 1.0514(4) 0.1252(5) 0.6592(8) 0.062(2) Uani 1 1 d .
O5 O 1.0921(4) 0.2500 0.2851(10) 0.048(3) Uani 1 2 d S
O6 O 0.9338(3) 0.1407(4) 0.7317(7) 0.0469(18) Uani 1 1 d .
O7 O 0.9565(3) 0.0708(4) 0.5316(7) 0.0455(18) Uani 1 1 d .
O8 O 0.9927(3) 0.1805(4) 0.2078(6) 0.0355(15) Uani 1 1 d .
O9 O 0.8452(3) 0.0738(4) 0.6212(7) 0.0474(18) Uani 1 1 d .
O10 O 0.7050(3) 0.1817(5) 0.4463(8) 0.062(2) Uani 1 1 d .
O11 O 0.7308(5) 0.2500 0.2401(10) 0.063(3) Uani 1 2 d S
O12 O 0.8247(3) 0.1678(4) 0.2044(6) 0.0453(18) Uani 1 1 d .
O13 O 0.8034(3) 0.1022(4) 0.4014(7) 0.0456(18) Uani 1 1 d .
O14 O 0.9115(3) 0.1013(3) 0.3132(6) 0.0394(16) Uani 1 1 d .
O15 O 0.9133(4) 0.1097(4) 0.0639(7) 0.0499(19) Uani 1 1 d .
O16 O 0.8713(4) -0.0150(4) 0.4369(8) 0.061(2) Uani 1 1 d .
O17 O 0.7113(4) 0.1060(6) 0.2290(9) 0.088(3) Uani 1 1 d .
O18 O 0.8044(4) 0.2500 0.4219(8) 0.036(2) Uani 1 2 d S
O19 O 0.9127(4) 0.2500 0.3257(7) 0.0278(19) Uani 1 2 d S
O20 O 0.8920(3) 0.1821(3) 0.5265(5) 0.0305(14) Uani 1 1 d .
O21 O 0.7752(3) 0.1824(4) 0.6426(6) 0.0425(17) Uani 1 1 d .
O22 O 0.6669(5) 0.2500 0.6508(12) 0.068(4) Uani 1 2 d S
O23 O 0.8262(4) 0.1258(4) 0.8467(7) 0.056(2) Uani 1 1 d .
O24 O 0.9070(4) 0.2500 0.0939(8) 0.037(2) Uani 1 2 d S
N3 N 0.9947(8) 0.2500 0.9124(17) 0.072(5) Uiso 1 2 d SD
N4 N 0.6856(18) 0.2500 0.004(4) 0.219(18) Uiso 1 2 d SDU
C1 C 0.5104(8) 0.0035(9) 0.3179(16) 0.092(5) Uani 1 1 d .
H1A H 0.5385 -0.0311 0.3404 0.138 Uiso 1 1 calc R
H1B H 0.4722 -0.0171 0.3058 0.138 Uiso 1 1 calc R
H1C H 0.5078 0.0370 0.3801 0.138 Uiso 1 1 calc R
C2 C 0.5890(6) 0.0662(7) 0.2079(15) 0.071(4) Uani 1 1 d .
H2A H 0.5906 0.1001 0.2698 0.106 Uiso 1 1 calc R
H2B H 0.5984 0.0870 0.1327 0.106 Uiso 1 1 calc R
H2C H 0.6173 0.0307 0.2247 0.106 Uiso 1 1 calc R
C3 C 0.3149(10) 0.9499(11) 0.3061(16) 0.126(9) Uani 1 1 d .
H3A H 0.2897 0.9583 0.2386 0.190 Uiso 1 1 calc R
H3B H 0.3316 0.9048 0.3001 0.190 Uiso 1 1 calc R
H3C H 0.3464 0.9830 0.3075 0.190 Uiso 1 1 calc R
C4 C 0.2939(11) 1.0073(11) 0.4926(16) 0.143(11) Uani 1 1 d .
H4A H 0.3343 1.0219 0.4826 0.215 Uiso 1 1 calc R
H4B H 0.2883 0.9908 0.5724 0.215 Uiso 1 1 calc R
H4C H 0.2677 1.0451 0.4783 0.215 Uiso 1 1 calc R
C6 C 1.0314(9) 0.1893(9) 0.9334(17) 0.151(11) Uani 1 1 d D
H6A H 1.0658 0.1910 0.8830 0.226 Uiso 0.50 1 calc PR
H6B H 1.0088 0.1490 0.9154 0.226 Uiso 0.50 1 calc PR
H6C H 1.0435 0.1882 1.0154 0.226 Uiso 0.50 1 calc PR
N1 N 0.5307(5) 0.0376(5) 0.2029(9) 0.057(3) Uiso 1 1 d .
H1D H 0.5296 0.0066 0.1438 0.068 Uiso 1 1 calc R
H1E H 0.5049 0.0710 0.1844 0.068 Uiso 1 1 calc R
N2 N 0.2814(6) 0.9550(7) 0.4117(13) 0.091(4) Uiso 1 1 d .
H2D H 0.2431 0.9590 0.3906 0.109 Uiso 1 1 calc R
H2E H 0.2851 0.9151 0.4510 0.109 Uiso 1 1 calc R
C8 C 0.7476(17) 0.2500 -0.023(4) 0.176(14) Uani 1 2 d SDU
H8A H 0.7659 0.2898 0.0112 0.264 Uiso 0.50 1 calc PR
H8B H 0.7530 0.2505 -0.1079 0.264 Uiso 1 2 calc SR
H8C H 0.7657 0.2097 0.0096 0.264 Uiso 0.50 1 calc PR
C7 C 0.666(2) 0.1882(18) -0.044(4) 0.142(14) Uani 0.50 1 d PDU
H7A H 0.6828 0.1510 0.0007 0.213 Uiso 1 1 calc R
H7B H 0.6788 0.1849 -0.1257 0.213 Uiso 1 1 calc R
H7C H 0.6237 0.1860 -0.0405 0.213 Uiso 1 1 calc R
H7 H 0.963(9) 0.2500 0.86(2) 0.170 Uiso 1 2 d SD

loop_
_atom_site_aniso_label
_atom_site_aniso_U_11
_atom_site_aniso_U_22
_atom_site_aniso_U_33
_atom_site_aniso_U_23
_atom_site_aniso_U_13
_atom_site_aniso_U_12
Mo1 0.0482(6) 0.0357(5) 0.0390(5) 0.0004(4) 0.0030(4) -0.0076(4)
Mo2 0.0405(5) 0.0432(5) 0.0308(4) 0.0054(4) 0.0040(4) -0.0039(4)
Mo3 0.0363(5) 0.0379(5) 0.0341(5) 0.0037(4) -0.0026(4) 0.0029(4)
Mo4 0.0225(6) 0.0367(6) 0.0322(6) 0.000 -0.0003(5) 0.000
Mo5 0.0359(5) 0.0403(5) 0.0290(4) -0.0038(4) 0.0013(4) -0.0042(4)
Mo6 0.0310(5) 0.0717(7) 0.0430(5) -0.0048(5) -0.0060(4) -0.0095(5)
Mo7 0.0259(6) 0.0675(9) 0.0379(7) 0.000 0.0028(5) 0.000
P1 0.0182(14) 0.0246(14) 0.0166(14) 0.000 -0.0006(11) 0.000
O1 0.036(4) 0.049(4) 0.033(4) 0.006(3) -0.001(3) 0.005(3)
O2 0.037(5) 0.051(6) 0.027(5) 0.000 0.003(4) 0.000
O3 0.039(6) 0.041(5) 0.043(6) 0.000 0.000(5) 0.000
O4 0.059(5) 0.071(6) 0.056(5) 0.010(4) 0.001(4) 0.026(5)
O5 0.030(5) 0.062(7) 0.050(6) 0.000 0.005(5) 0.000
O6 0.050(5) 0.052(4) 0.038(4) 0.010(4) -0.004(3) 0.001(4)
O7 0.047(4) 0.040(4) 0.050(4) 0.003(3) -0.002(4) 0.007(3)
O8 0.026(3) 0.043(4) 0.037(4) -0.003(3) 0.002(3) 0.000(3)
O9 0.049(5) 0.046(4) 0.047(4) 0.007(4) 0.003(4) -0.013(4)
O10 0.033(4) 0.094(7) 0.060(5) -0.003(5) 0.006(4) -0.018(4)
O11 0.035(6) 0.114(11) 0.040(6) 0.000 -0.011(5) 0.000
O12 0.034(4) 0.064(5) 0.038(4) 0.000(4) -0.002(3) -0.010(3)
O13 0.041(4) 0.049(4) 0.047(4) 0.001(4) 0.002(3) -0.014(3)
O14 0.044(4) 0.036(4) 0.038(4) 0.000(3) 0.002(3) 0.000(3)
O15 0.057(5) 0.055(5) 0.037(4) -0.012(4) -0.003(4) -0.002(4)
O16 0.080(6) 0.044(4) 0.057(5) -0.005(4) 0.002(5) -0.003(4)
O17 0.067(6) 0.131(10) 0.065(6) 0.002(7) 0.023(5) -0.008(6)
O18 0.022(5) 0.048(6) 0.037(5) 0.000 -0.006(4) 0.000
O19 0.026(5) 0.036(5) 0.022(4) 0.000 0.000(4) 0.000
O20 0.032(3) 0.035(3) 0.025(3) 0.000(3) -0.002(3) 0.000(3)
O21 0.033(4) 0.057(4) 0.037(4) 0.005(3) 0.003(3) -0.007(3)
O22 0.028(6) 0.113(11) 0.063(8) 0.000 0.004(6) 0.000
O23 0.057(5) 0.070(5) 0.041(4) 0.018(4) 0.014(4) -0.010(4)
O24 0.030(5) 0.054(6) 0.025(5) 0.000 0.005(4) 0.000
C1 0.087(12) 0.074(10) 0.115(14) -0.024(10) 0.011(11) 0.015(9)
C2 0.055(8) 0.058(8) 0.100(11) -0.015(8) 0.004(8) 0.007(6)
C3 0.17(2) 0.128(17) 0.082(12) -0.012(12) 0.059(13) -0.069(16)
C4 0.22(3) 0.131(17) 0.081(12) -0.048(12) 0.056(15) -0.120(18)
C6 0.19(2) 0.15(2) 0.107(16) -0.062(15) 0.089(17) -0.080(19)
C8 0.175(15) 0.186(16) 0.168(17) 0.000 -0.006(10) 0.000
C7 0.153(15) 0.141(16) 0.132(17) 0.003(10) 0.004(10) 0.008(9)

loop_
_atom_type_symbol
_atom_type_description
_atom_type_scat_dispersion_real
_atom_type_scat_dispersion_imag
_atom_type_scat_source
Mo Mo -1.6832 0.6857 'International Tables Vol C Tables 4.2.6.8 and 6.1.1.4'
P P 0.1023 0.0942 'International Tables Vol C Tables 4.2.6.8 and 6.1.1.4'
O O 0.0106 0.0060 'International Tables Vol C Tables 4.2.6.8 and 6.1.1.4'
C C 0.0033 0.0016 'International Tables Vol C Tables 4.2.6.8 and 6.1.1.4'
N N 0.0061 0.0033 'International Tables Vol C Tables 4.2.6.8 and 6.1.1.4'
H H 0.0000 0.0000 'International Tables Vol C Tables 4.2.6.8 and 6.1.1.4'

loop_
_geom_angle_atom_site_label_1
_geom_angle_atom_site_label_2
_geom_angle_atom_site_label_3
_geom_angle
_geom_angle_site_symmetry_1
_geom_angle_site_symmetry_3
O16 Mo1 O14 102.3(4) . .
O16 Mo1 O13 100.5(4) . .
O14 Mo1 O13 87.4(3) . .
O16 Mo1 O7 98.0(4) . .
O14 Mo1 O7 90.1(3) . .
O13 Mo1 O7 161.4(3) . .
O16 Mo1 O9 97.4(4) . .
O14 Mo1 O9 160.3(3) . .
O13 Mo1 O9 88.5(3) . .
O7 Mo1 O9 87.8(3) . .
O16 Mo1 O20 169.3(3) . .
O14 Mo1 O20 86.3(3) . .
O13 Mo1 O20 86.1(3) . .
O7 Mo1 O20 75.4(3) . .
O9 Mo1 O20 74.2(3) . .
O23 Mo2 O6 102.2(4) . .
O23 Mo2 O3 101.1(4) . .
O6 Mo2 O3 92.8(4) . .
O23 Mo2 O9 99.6(4) . .
O6 Mo2 O9 91.1(3) . .
O3 Mo2 O9 157.6(4) . .
O23 Mo2 O21 97.7(4) . .
O6 Mo2 O21 160.2(3) . .
O3 Mo2 O21 83.4(4) . .
O9 Mo2 O21 85.4(3) . .
O23 Mo2 O20 173.3(3) . .
O6 Mo2 O20 75.9(3) . .
O3 Mo2 O20 85.4(4) . .
O9 Mo2 O20 74.2(3) . .
O21 Mo2 O20 84.4(3) . .
O4 Mo3 O1 103.6(4) . .
O4 Mo3 O2 100.5(4) . .
O1 Mo3 O2 90.0(4) . .
O4 Mo3 O7 98.2(4) . .
O1 Mo3 O7 92.8(3) . .
O2 Mo3 O7 159.9(4) . .
O4 Mo3 O6 96.2(4) . .
O1 Mo3 O6 160.2(3) . .
O2 Mo3 O6 85.9(4) . .
O7 Mo3 O6 84.8(3) . .
O4 Mo3 O20 167.4(3) . .
O1 Mo3 O20 87.2(3) . .
O2 Mo3 O20 85.8(3) . .
O7 Mo3 O20 74.5(3) . .
O6 Mo3 O20 73.3(3) . .
O5 Mo4 O8 101.0(3) . 7_565
O5 Mo4 O8 101.0(3) . .
O8 Mo4 O8 93.6(4) 7_565 .
O5 Mo4 O1 99.2(3) . 7_565
O8 Mo4 O1 88.7(3) 7_565 7_565
O8 Mo4 O1 158.8(3) . 7_565
O5 Mo4 O1 99.2(3) . .
O8 Mo4 O1 158.8(3) 7_565 .
O8 Mo4 O1 88.7(3) . .
O1 Mo4 O1 81.9(4) 7_565 .
O5 Mo4 O19 174.5(4) . .
O8 Mo4 O19 75.3(2) 7_565 .
O8 Mo4 O19 75.3(2) . .
O1 Mo4 O19 84.9(3) 7_565 .
O1 Mo4 O19 84.9(3) . .
O15 Mo5 O12 104.2(4) . .
O15 Mo5 O14 100.5(3) . .
O12 Mo5 O14 89.5(3) . .
O15 Mo5 O24 98.7(4) . .
O12 Mo5 O24 93.8(4) . .
O14 Mo5 O24 159.1(3) . .
O15 Mo5 O8 95.8(3) . .
O12 Mo5 O8 159.8(3) . .
O14 Mo5 O8 84.8(3) . .
O24 Mo5 O8 85.1(3) . .
O15 Mo5 O19 167.2(3) . .
O12 Mo5 O19 87.1(3) . .
O14 Mo5 O19 85.4(2) . .
O24 Mo5 O19 74.2(3) . .
O8 Mo5 O19 73.2(3) . .
O17 Mo6 O10 101.5(4) . .
O17 Mo6 O13 100.1(4) . .
O10 Mo6 O13 92.8(4) . .
O17 Mo6 O11 99.8(5) . .
O10 Mo6 O11 90.8(5) . .
O13 Mo6 O11 158.6(4) . .
O17 Mo6 O12 97.3(4) . .
O10 Mo6 O12 161.2(3) . .
O13 Mo6 O12 83.6(3) . .
O11 Mo6 O12 86.2(4) . .
O17 Mo6 O18 173.9(4) . .
O10 Mo6 O18 75.7(3) . .
O13 Mo6 O18 85.5(3) . .
O11 Mo6 O18 75.0(3) . .
O12 Mo6 O18 85.6(3) . .
O22 Mo7 O21 102.5(4) . 7_565
O22 Mo7 O21 102.5(4) . .
O21 Mo7 O21 91.8(5) 7_565 .
O22 Mo7 O10 96.6(4) . .
O21 Mo7 O10 160.2(3) 7_565 .
O21 Mo7 O10 89.2(4) . .
O22 Mo7 O10 96.6(4) . 7_565
O21 Mo7 O10 89.2(4) 7_565 7_565
O21 Mo7 O10 160.2(3) . 7_565
O10 Mo7 O10 83.3(6) . 7_565
O22 Mo7 O18 166.9(5) . .
O21 Mo7 O18 86.5(3) 7_565 .
O21 Mo7 O18 86.5(3) . .
O10 Mo7 O18 73.8(3) . .
O10 Mo7 O18 73.8(3) 7_565 .
O19 P1 O20 109.5(3) . 7_565
O19 P1 O20 109.5(3) . .
O20 P1 O20 109.6(5) 7_565 .
O19 P1 O18 110.0(5) . .
O20 P1 O18 109.1(3) 7_565 .
O20 P1 O18 109.1(3) . .
Mo3 O1 Mo4 151.6(4) . .
Mo3 O2 Mo3 143.7(5) 7_565 .
Mo2 O3 Mo2 156.1(6) . 7_565
Mo2 O6 Mo3 119.9(4) . .
Mo1 O7 Mo3 118.3(4) . .
Mo4 O8 Mo5 119.8(3) . .
Mo2 O9 Mo1 119.7(4) . .
Mo6 O10 Mo7 118.6(4) . .
Mo6 O11 Mo6 118.6(6) 7_565 .
Mo5 O12 Mo6 149.9(4) . .
Mo1 O13 Mo6 152.1(4) . .
Mo1 O14 Mo5 146.1(4) . .
P1 O18 Mo7 123.7(5) . .
P1 O18 Mo6 124.3(3) . .
Mo7 O18 Mo6 91.9(3) . .
P1 O18 Mo6 124.3(3) . 7_565
Mo7 O18 Mo6 91.9(3) . 7_565
Mo6 O18 Mo6 91.0(3) . 7_565
P1 O19 Mo5 123.7(3) . .
P1 O19 Mo5 123.7(3) . 7_565
Mo5 O19 Mo5 91.6(3) . 7_565
P1 O19 Mo4 125.2(5) . .
Mo5 O19 Mo4 91.5(3) . .
Mo5 O19 Mo4 91.5(3) 7_565 .
P1 O20 Mo1 124.3(3) . .
P1 O20 Mo3 123.4(3) . .
Mo1 O20 Mo3 91.7(2) . .
P1 O20 Mo2 125.0(3) . .
Mo1 O20 Mo2 91.6(2) . .
Mo3 O20 Mo2 91.0(2) . .
Mo7 O21 Mo2 147.2(4) . .
Mo5 O24 Mo5 119.5(5) 7_565 .
C6 N3 C6 108(2) 7_565 .
C7 N4 C7 120(5) . 7_565
C7 N4 C8 103(3) . .
C7 N4 C8 103(3) 7_565 .
C2 N1 C1 114.5(12) . .
C4 N2 C3 119.4(15) . .

loop_
_geom_bond_atom_site_label_1
_geom_bond_atom_site_label_2
_geom_bond_distance
_geom_bond_site_symmetry_2
Mo1 O16 1.713(8) .
Mo1 O14 1.898(7) .
Mo1 O13 1.906(8) .
Mo1 O7 1.939(7) .
Mo1 O9 1.958(8) .
Mo1 O20 2.318(6) .
Mo2 O23 1.693(7) .
Mo2 O6 1.853(8) .
Mo2 O3 1.901(2) .
Mo2 O9 1.913(8) .
Mo2 O21 2.003(7) .
Mo2 O20 2.351(6) .
Mo3 O4 1.723(8) .
Mo3 O1 1.844(7) .
Mo3 O2 1.915(3) .
Mo3 O7 1.956(7) .
Mo3 O6 2.015(8) .
Mo3 O20 2.344(6) .
Mo4 O5 1.706(10) .
Mo4 O8 1.868(7) 7_565
Mo4 O8 1.868(7) .
Mo4 O1 1.976(7) 7_565
Mo4 O1 1.976(7) .
Mo4 O19 2.366(8) .
Mo5 O15 1.704(7) .
Mo5 O12 1.823(7) .
Mo5 O14 1.933(7) .
Mo5 O24 1.941(5) .
Mo5 O8 2.029(6) .
Mo5 O19 2.340(6) .
Mo6 O17 1.788(12) .
Mo6 O10 1.895(8) .
Mo6 O13 1.907(8) .
Mo6 O11 1.943(6) .
Mo6 O12 1.991(7) .
Mo6 O18 2.342(6) .
Mo7 O22 1.715(11) .
Mo7 O21 1.843(8) 7_565
Mo7 O21 1.843(8) .
Mo7 O10 2.012(9) .
Mo7 O10 2.012(9) 7_565
Mo7 O18 2.333(10) .
P1 O19 1.625(9) .
P1 O20 1.625(6) 7_565
P1 O20 1.625(6) .
P1 O18 1.631(9) .
O2 Mo3 1.915(3) 7_565
O3 Mo2 1.901(2) 7_565
O11 Mo6 1.943(6) 7_565
O18 Mo6 2.342(6) 7_565
O19 Mo5 2.340(6) 7_565
O24 Mo5 1.941(5) 7_565
N3 C6 1.465(17) 7_565
N3 C6 1.465(17) .
N4 C7 1.396(19) .
N4 C7 1.396(19) 7_565
N4 C8 1.430(19) .
C1 N1 1.522(19) .
C2 N1 1.428(16) .
C3 N2 1.41(2) .
C4 N2 1.40(2) .
